data_4312326
loop_
_publ_author_name
'Martin S. Masar'
'Maxim V. Ovchinnikov'
'Chad A. Mirkin'
'Lev N. Zakharov'
'Arnold L. Rheingold'

_publ_section_title
;
 Fine-Tuning the Weak-Link Approach: Effect of Ligand Electron Density on
 the Formation of Rhodium(I) and Iridium(I) Metallomacrocycles
;
_journal_name_full 'Inorganic Chemistry'
_journal_page_first 6851
_journal_page_last 6858
_journal_paper_doi 10.1021/ic034393p
_journal_volume 42
_journal_year 2003
_chemical_formula_sum 'C70 H60 B2 Cl4 F16 Ir2 P4 S4'
_chemical_formula_weight 2005.12
_chemical_name_systematic
; 
 ? 
;
_space_group_IT_number 14
_symmetry_cell_setting monoclinic
_symmetry_space_group_name_Hall '-P 2ybc'
_symmetry_space_group_name_H-M 'P 1 21/c 1'
_atom_sites_solution_hydrogens geom
_atom_sites_solution_primary direct
_atom_sites_solution_secondary difmap
_audit_creation_method SHELXL-97
_cell_angle_alpha 90.00
_cell_angle_beta 112.203(2)
_cell_angle_gamma 90.00
_cell_formula_units_Z 2
_cell_length_a 16.243(2)
_cell_length_b 13.7234(18)
_cell_length_c 17.778(2)
_cell_measurement_reflns_used 5657
_cell_measurement_temperature 150(2)
_cell_measurement_theta_max 28.28
_cell_measurement_theta_min 2.47
_cell_volume 3669.0(8)
_computing_cell_refinement 'Bruker SMART'
_computing_data_collection 'Bruker SMART'
_computing_data_reduction 'Bruker SAINT'
_computing_molecular_graphics 'Bruker SHELXTL'
_computing_publication_material 'Bruker SHELXTL'
_computing_structure_refinement 'SHELXL-97 (Sheldrick, 1997)'
_computing_structure_solution 'SHELXS-97 (Sheldrick, 1990)'
_diffrn_ambient_temperature 150(2)
_diffrn_measured_fraction_theta_full 0.929
_diffrn_measured_fraction_theta_max 0.929
_diffrn_measurement_device_type 'CCD area detector'
_diffrn_measurement_method 'phi and omega scans'
_diffrn_radiation_monochromator graphite
_diffrn_radiation_source 'fine-focus sealed tube'
_diffrn_radiation_type MoK\a
_diffrn_radiation_wavelength 0.71073
_diffrn_reflns_av_R_equivalents 0.0385
_diffrn_reflns_av_sigmaI/netI 0.0511
_diffrn_reflns_limit_h_max 21
_diffrn_reflns_limit_h_min -21
_diffrn_reflns_limit_k_max 18
_diffrn_reflns_limit_k_min -17
_diffrn_reflns_limit_l_max 13
_diffrn_reflns_limit_l_min -23
_diffrn_reflns_number 22154
_diffrn_reflns_theta_full 28.29
_diffrn_reflns_theta_max 28.29
_diffrn_reflns_theta_min 1.93
_exptl_absorpt_coefficient_mu 4.053
_exptl_absorpt_correction_T_max 0.6873
_exptl_absorpt_correction_T_min 0.4978
_exptl_absorpt_correction_type empirical
_exptl_absorpt_process_details SADABS
_exptl_crystal_colour Orange
_exptl_crystal_density_diffrn 1.815
_exptl_crystal_density_meas 0
_exptl_crystal_density_method 'not measured'
_exptl_crystal_description Block
_exptl_crystal_F_000 1960
_exptl_crystal_size_max 0.20
_exptl_crystal_size_mid 0.15
_exptl_crystal_size_min 0.10
_refine_diff_density_max 2.846
_refine_diff_density_min -1.018
_refine_diff_density_rms 0.176
_refine_ls_extinction_method none
_refine_ls_goodness_of_fit_ref 1.044
_refine_ls_hydrogen_treatment mixed
_refine_ls_matrix_type full
_refine_ls_number_parameters 460
_refine_ls_number_reflns 8474
_refine_ls_number_restraints 0
_refine_ls_restrained_S_all 1.044
_refine_ls_R_factor_all 0.0704
_refine_ls_R_factor_gt 0.0468
_refine_ls_shift/su_max 0.004
_refine_ls_shift/su_mean 0.000
_refine_ls_structure_factor_coef Fsqd
_refine_ls_weighting_details 'calc w=1/[\s^2^(Fo^2^)+(0.0741P)^2^+3.2059P] where P=(Fo^2^+2Fc^2^)/3'
_refine_ls_weighting_scheme calc
_refine_ls_wR_factor_gt 0.1170
_refine_ls_wR_factor_ref 0.1303
_reflns_number_gt 6269
_reflns_number_total 8474
_reflns_threshold_expression >2sigma(I)
_cod_data_source_file ic034393psi20030709_044938_1.cif
_cod_data_source_block mir55m(IrTFB,3)
_cod_depositor_comments
;
The following automatic conversions were performed:

'_symmetry_cell_setting' value 'Monoclinic' changed to 'monoclinic'
according to the built-in table from CIF Core dictionary named
'cif_core.dic' version 2.4.1 from 2010-06-29.

Automatic conversion script
Id: cif_fix_values 1646 2011-03-28 12:23:43Z adriana 
;
_cod_original_cell_volume 3669.1(9)
_cod_database_code 4312326

loop_
_symmetry_equiv_pos_as_xyz
'x, y, z'
'-x, y+1/2, -z+1/2'
'-x, -y, -z'
'x, -y-1/2, z-1/2'

loop_
_atom_site_label
_atom_site_type_symbol
_atom_site_fract_x
_atom_site_fract_y
_atom_site_fract_z
_atom_site_U_iso_or_equiv
_atom_site_adp_type
_atom_site_occupancy
_atom_site_symmetry_multiplicity
_atom_site_calc_flag
_atom_site_refinement_flags
_atom_site_disorder_assembly
_atom_site_disorder_group
Ir1 Ir -0.165481(15) -0.038460(16) 1.140179(15) 0.03149(9) Uani 1 1 d . . .
S1 S -0.18765(11) 0.08101(12) 1.04094(11) 0.0400(4) Uani 1 1 d . . .
S2 S -0.01404(11) -0.00913(12) 1.19968(10) 0.0362(3) Uani 1 1 d . . .
P1 P -0.31364(10) -0.06130(13) 1.08076(11) 0.0358(4) Uani 1 1 d . . .
P2 P -0.14158(10) -0.13566(11) 1.24811(10) 0.0331(3) Uani 1 1 d . . .
F1 F -0.0936(3) 0.2291(3) 0.9806(3) 0.0517(10) Uani 1 1 d . . .
F2 F -0.1555(3) -0.1081(3) 0.9664(2) 0.0447(9) Uani 1 1 d . . .
F3 F 0.0647(3) 0.1325(3) 1.1272(2) 0.0457(9) Uani 1 1 d . . .
F4 F 0.0105(3) -0.2060(3) 1.1215(3) 0.0498(10) Uani 1 1 d . . .
C1 C -0.0902(4) 0.1400(4) 0.9515(4) 0.0386(14) Uani 1 1 d . . .
C2 C -0.1299(4) 0.0623(5) 0.9750(4) 0.0355(14) Uani 1 1 d . . .
C3 C -0.1214(4) -0.0287(4) 0.9458(4) 0.0343(13) Uani 1 1 d . . .
C4 C -0.3014(5) 0.0645(6) 0.9662(5) 0.0510(18) Uani 1 1 d . . .
H4A H -0.3221 0.1244 0.9334 0.061 Uiso 1 1 calc R . .
H4B H -0.3037 0.0098 0.9292 0.061 Uiso 1 1 calc R . .
C5 C -0.3595(5) 0.0429(6) 1.0141(5) 0.054(2) Uani 1 1 d . . .
H5A H -0.4208 0.0282 0.9763 0.065 Uiso 1 1 calc R . .
H5B H -0.3615 0.1005 1.0468 0.065 Uiso 1 1 calc R . .
C6 C -0.3851(4) -0.0672(5) 1.1386(4) 0.0409(15) Uani 1 1 d . . .
C7 C -0.3919(5) 0.0138(6) 1.1817(5) 0.0552(19) Uani 1 1 d . . .
H7A H -0.3564 0.0696 1.1837 0.066 Uiso 1 1 calc R . .
C8 C -0.4505(7) 0.0146(8) 1.2224(6) 0.071(3) Uani 1 1 d . . .
H8A H -0.4559 0.0714 1.2507 0.085 Uiso 1 1 calc R . .
C9 C -0.4994(6) -0.0649(8) 1.2218(5) 0.067(3) Uani 1 1 d . . .
H9A H -0.5389 -0.0638 1.2499 0.080 Uiso 1 1 calc R . .
C10 C -0.4927(5) -0.1491(7) 1.1801(5) 0.060(2) Uani 1 1 d . . .
H10A H -0.5270 -0.2052 1.1800 0.072 Uiso 1 1 calc R . .
C11 C -0.4354(4) -0.1492(6) 1.1391(4) 0.0461(17) Uani 1 1 d . . .
H11A H -0.4302 -0.2061 1.1108 0.055 Uiso 1 1 calc R . .
C12 C -0.3476(4) -0.1650(5) 1.0114(4) 0.0420(15) Uani 1 1 d . . .
C13 C -0.4350(5) -0.1760(8) 0.9566(5) 0.064(2) Uani 1 1 d . . .
H13A H -0.4777 -0.1272 0.9532 0.077 Uiso 1 1 calc R . .
C14 C -0.4600(6) -0.2562(9) 0.9079(5) 0.081(3) Uani 1 1 d . . .
H14A H -0.5197 -0.2632 0.8708 0.098 Uiso 1 1 calc R . .
C15 C -0.3969(7) -0.3280(8) 0.9130(6) 0.077(3) Uani 1 1 d . . .
H15A H -0.4139 -0.3847 0.8800 0.092 Uiso 1 1 calc R . .
C16 C -0.3107(6) -0.3164(6) 0.9655(5) 0.060(2) Uani 1 1 d . . .
H16A H -0.2679 -0.3647 0.9679 0.072 Uiso 1 1 calc R . .
C17 C -0.2853(5) -0.2370(5) 1.0144(4) 0.0429(16) Uani 1 1 d . . .
H17A H -0.2252 -0.2303 1.0508 0.052 Uiso 1 1 calc R . .
C18 C 0.0764(4) 0.0413(4) 1.1057(4) 0.0342(13) Uani 1 1 d . . .
C19 C 0.0393(4) -0.0362(4) 1.1312(4) 0.0322(13) Uani 1 1 d . . .
C20 C 0.0465(4) -0.1278(4) 1.1009(4) 0.0352(14) Uani 1 1 d . . .
C21 C 0.0348(4) -0.0968(5) 1.2832(4) 0.0451(16) Uani 1 1 d . . .
H21A H 0.0913 -0.1220 1.2817 0.054 Uiso 1 1 calc R . .
H21B H 0.0487 -0.0628 1.3357 0.054 Uiso 1 1 calc R . .
C22 C -0.0266(4) -0.1814(5) 1.2781(4) 0.0412(15) Uani 1 1 d . . .
H22A H -0.0081 -0.2143 1.3315 0.049 Uiso 1 1 calc R . .
H22B H -0.0235 -0.2292 1.2376 0.049 Uiso 1 1 calc R . .
C23 C -0.2067(4) -0.2451(4) 1.2439(4) 0.0361(14) Uani 1 1 d . . .
C24 C -0.2660(4) -0.2490(5) 1.2826(4) 0.0420(15) Uani 1 1 d . . .
H24A H -0.2752 -0.1934 1.3104 0.050 Uiso 1 1 calc R . .
C25 C -0.3125(5) -0.3357(6) 1.2808(5) 0.057(2) Uani 1 1 d . . .
H25A H -0.3532 -0.3383 1.3076 0.068 Uiso 1 1 calc R . .
C26 C -0.3006(5) -0.4156(6) 1.2416(6) 0.062(2) Uani 1 1 d . . .
H26A H -0.3312 -0.4743 1.2424 0.074 Uiso 1 1 calc R . .
C27 C -0.2430(6) -0.4113(5) 1.1997(5) 0.059(2) Uani 1 1 d . . .
H27A H -0.2367 -0.4665 1.1700 0.071 Uiso 1 1 calc R . .
C28 C -0.1950(5) -0.3273(5) 1.2012(4) 0.0456(16) Uani 1 1 d . . .
H28A H -0.1548 -0.3250 1.1739 0.055 Uiso 1 1 calc R . .
C29 C -0.1398(4) -0.0729(5) 1.3383(4) 0.0392(14) Uani 1 1 d . . .
C30 C -0.1037(5) -0.1157(6) 1.4154(4) 0.0526(18) Uani 1 1 d . . .
H30A H -0.0817 -0.1805 1.4206 0.063 Uiso 1 1 calc R . .
C31 C -0.0996(6) -0.0656(7) 1.4838(5) 0.069(2) Uani 1 1 d . . .
H31A H -0.0715 -0.0940 1.5361 0.082 Uiso 1 1 calc R . .
C32 C -0.1365(7) 0.0259(7) 1.4756(6) 0.073(3) Uani 1 1 d . . .
H32A H -0.1373 0.0593 1.5222 0.088 Uiso 1 1 calc R . .
C33 C -0.1720(7) 0.0692(7) 1.4010(6) 0.071(2) Uani 1 1 d . . .
H33A H -0.1964 0.1328 1.3965 0.085 Uiso 1 1 calc R . .
C34 C -0.1733(5) 0.0218(5) 1.3312(5) 0.0498(18) Uani 1 1 d . . .
H34A H -0.1966 0.0534 1.2799 0.060 Uiso 1 1 calc R . .
B1 B 0.2795(7) -0.1991(7) 1.2536(7) 0.064(3) Uani 1 1 d . . .
F5 F 0.2962(7) -0.2833(6) 1.2884(8) 0.215(6) Uani 1 1 d . . .
F6 F 0.3486(5) -0.1422(5) 1.3005(5) 0.130(3) Uani 1 1 d . . .
F7 F 0.2069(5) -0.1611(9) 1.2516(5) 0.178(5) Uani 1 1 d . . .
F8 F 0.2785(6) -0.1979(9) 1.1784(5) 0.173(4) Uani 1 1 d . . .
C35 C -0.3937(9) 0.4040(9) 1.0088(8) 0.109(4) Uani 1 1 d . . .
H35A H -0.3681 0.4704 1.0191 0.131 Uiso 1 1 calc R . .
H35B H -0.4075 0.3848 1.0564 0.131 Uiso 1 1 calc R . .
Cl1 Cl -0.4940(3) 0.4079(2) 0.9225(2) 0.1197(12) Uani 1 1 d . . .
Cl2 Cl -0.3166(4) 0.3278(5) 1.0016(5) 0.225(3) Uani 1 1 d . . .

loop_
_atom_site_aniso_label
_atom_site_aniso_U_11
_atom_site_aniso_U_22
_atom_site_aniso_U_33
_atom_site_aniso_U_23
_atom_site_aniso_U_13
_atom_site_aniso_U_12
Ir1 0.03136(14) 0.02820(13) 0.03623(15) 0.00548(10) 0.01429(10) 0.00306(9)
S1 0.0421(9) 0.0344(8) 0.0479(10) 0.0103(7) 0.0219(8) 0.0087(7)
S2 0.0373(8) 0.0340(8) 0.0376(9) 0.0018(6) 0.0144(7) -0.0047(6)
P1 0.0281(8) 0.0439(9) 0.0380(9) 0.0097(7) 0.0156(7) 0.0074(6)
P2 0.0328(8) 0.0293(8) 0.0377(9) 0.0060(6) 0.0140(7) 0.0005(6)
F1 0.070(3) 0.0280(19) 0.070(3) 0.0069(18) 0.041(2) 0.0046(18)
F2 0.055(2) 0.034(2) 0.051(2) -0.0008(17) 0.0264(19) -0.0155(17)
F3 0.062(2) 0.0291(19) 0.050(2) -0.0067(16) 0.026(2) -0.0108(17)
F4 0.065(3) 0.0283(19) 0.065(3) 0.0075(18) 0.035(2) -0.0083(17)
C1 0.041(4) 0.024(3) 0.051(4) 0.008(3) 0.018(3) 0.008(2)
C2 0.028(3) 0.037(3) 0.038(4) 0.011(3) 0.009(3) 0.003(2)
C3 0.032(3) 0.034(3) 0.034(3) 0.003(3) 0.010(3) -0.009(2)
C4 0.039(4) 0.061(5) 0.055(5) 0.027(4) 0.021(3) 0.017(3)
C5 0.037(4) 0.069(5) 0.060(5) 0.028(4) 0.023(3) 0.018(3)
C6 0.030(3) 0.055(4) 0.039(4) 0.009(3) 0.015(3) 0.012(3)
C7 0.056(5) 0.062(5) 0.052(5) 0.005(4) 0.025(4) 0.015(4)
C8 0.072(6) 0.085(7) 0.060(6) 0.006(5) 0.031(5) 0.031(5)
C9 0.048(5) 0.104(7) 0.055(5) 0.032(5) 0.028(4) 0.027(5)
C10 0.037(4) 0.095(7) 0.049(5) 0.026(4) 0.017(3) 0.010(4)
C11 0.038(4) 0.058(4) 0.043(4) 0.013(3) 0.016(3) 0.005(3)
C12 0.032(3) 0.059(4) 0.038(4) -0.002(3) 0.016(3) -0.007(3)
C13 0.031(4) 0.111(7) 0.047(5) -0.003(5) 0.010(3) -0.002(4)
C14 0.048(5) 0.138(10) 0.051(5) -0.023(6) 0.010(4) -0.041(6)
C15 0.080(7) 0.096(7) 0.058(6) -0.021(5) 0.030(5) -0.040(6)
C16 0.072(6) 0.056(5) 0.053(5) -0.007(4) 0.024(4) -0.021(4)
C17 0.041(4) 0.048(4) 0.042(4) -0.002(3) 0.017(3) -0.011(3)
C18 0.037(3) 0.027(3) 0.036(3) 0.000(2) 0.010(3) -0.005(2)
C19 0.028(3) 0.031(3) 0.036(3) 0.004(2) 0.011(3) -0.004(2)
C20 0.035(3) 0.024(3) 0.046(4) 0.012(3) 0.014(3) -0.002(2)
C21 0.036(3) 0.054(4) 0.039(4) 0.013(3) 0.008(3) -0.001(3)
C22 0.036(3) 0.042(4) 0.043(4) 0.017(3) 0.011(3) 0.002(3)
C23 0.039(3) 0.025(3) 0.037(3) 0.006(2) 0.006(3) -0.001(2)
C24 0.041(4) 0.034(3) 0.052(4) 0.007(3) 0.018(3) -0.001(3)
C25 0.040(4) 0.050(5) 0.077(6) 0.014(4) 0.019(4) -0.006(3)
C26 0.050(5) 0.043(4) 0.080(6) 0.013(4) 0.011(4) -0.009(3)
C27 0.064(5) 0.036(4) 0.062(5) -0.005(4) 0.006(4) 0.002(3)
C28 0.046(4) 0.041(4) 0.042(4) -0.002(3) 0.008(3) 0.003(3)
C29 0.041(4) 0.034(3) 0.042(4) 0.005(3) 0.015(3) -0.008(3)
C30 0.072(5) 0.042(4) 0.044(4) 0.004(3) 0.022(4) -0.001(4)
C31 0.076(6) 0.080(6) 0.040(5) -0.002(4) 0.012(4) -0.006(5)
C32 0.078(7) 0.080(7) 0.058(6) -0.027(5) 0.021(5) -0.007(5)
C33 0.090(7) 0.052(5) 0.063(6) -0.023(4) 0.020(5) -0.003(5)
C34 0.060(5) 0.037(4) 0.049(4) -0.009(3) 0.016(4) -0.002(3)
B1 0.056(6) 0.048(5) 0.074(7) -0.001(5) 0.009(5) 0.001(4)
F5 0.206(11) 0.059(5) 0.295(14) 0.030(7) -0.002(9) 0.023(5)
F6 0.095(5) 0.106(5) 0.141(6) 0.028(5) -0.008(4) -0.014(4)
F7 0.074(5) 0.319(14) 0.143(7) 0.053(8) 0.043(5) 0.082(7)
F8 0.130(7) 0.297(14) 0.105(6) -0.009(7) 0.060(5) -0.026(8)
C35 0.129(11) 0.089(9) 0.107(10) -0.003(7) 0.041(8) 0.012(8)
Cl1 0.160(3) 0.093(2) 0.082(2) -0.0028(17) 0.019(2) -0.038(2)
Cl2 0.175(5) 0.235(7) 0.323(8) -0.064(6) 0.160(6) 0.003(5)

loop_
_atom_type_symbol
_atom_type_description
_atom_type_scat_dispersion_real
_atom_type_scat_dispersion_imag
_atom_type_scat_source
C C 0.0033 0.0016 'International Tables Vol C Tables 4.2.6.8 and 6.1.1.4'
H H 0.0000 0.0000 'International Tables Vol C Tables 4.2.6.8 and 6.1.1.4'
B B 0.0013 0.0007 'International Tables Vol C Tables 4.2.6.8 and 6.1.1.4'
F F 0.0171 0.0103 'International Tables Vol C Tables 4.2.6.8 and 6.1.1.4'
P P 0.1023 0.0942 'International Tables Vol C Tables 4.2.6.8 and 6.1.1.4'
S S 0.1246 0.1234 'International Tables Vol C Tables 4.2.6.8 and 6.1.1.4'
Ir Ir -1.4442 7.9887 'International Tables Vol C Tables 4.2.6.8 and 6.1.1.4'
Cl Cl 0.1484 0.1585 'International Tables Vol C Tables 4.2.6.8 and 6.1.1.4'

loop_
_geom_angle_atom_site_label_1
_geom_angle_atom_site_label_2
_geom_angle_atom_site_label_3
_geom_angle
_geom_angle_site_symmetry_1
_geom_angle_site_symmetry_3
_geom_angle_publ_flag
P2 Ir1 P1 97.29(6) . . ?
P2 Ir1 S2 84.39(6) . . ?
P1 Ir1 S2 177.91(6) . . ?
P2 Ir1 S1 171.80(6) . . ?
P1 Ir1 S1 84.89(6) . . ?
S2 Ir1 S1 93.27(6) . . ?
C2 S1 C4 98.2(3) . . ?
C2 S1 Ir1 115.4(2) . . ?
C4 S1 Ir1 106.6(2) . . ?
C19 S2 C21 104.0(3) . . ?
C19 S2 Ir1 111.0(2) . . ?
C21 S2 Ir1 108.3(2) . . ?
C6 P1 C5 102.2(3) . . ?
C6 P1 C12 104.6(3) . . ?
C5 P1 C12 103.1(4) . . ?
C6 P1 Ir1 122.5(2) . . ?
C5 P1 Ir1 107.2(3) . . ?
C12 P1 Ir1 114.9(2) . . ?
C29 P2 C23 104.1(3) . . ?
C29 P2 C22 103.3(3) . . ?
C23 P2 C22 103.9(3) . . ?
C29 P2 Ir1 114.4(2) . . ?
C23 P2 Ir1 122.9(2) . . ?
C22 P2 Ir1 106.1(2) . . ?
F1 C1 C20 118.7(5) . 3_557 ?
F1 C1 C2 119.6(6) . . ?
C20 C1 C2 121.7(6) 3_557 . ?
C3 C2 C1 117.3(6) . . ?
C3 C2 S1 122.1(5) . . ?
C1 C2 S1 120.6(5) . . ?
F2 C3 C2 121.7(6) . . ?
F2 C3 C18 117.2(5) . 3_557 ?
C2 C3 C18 121.1(5) . 3_557 ?
C5 C4 S1 106.7(5) . . ?
C4 C5 P1 109.2(5) . . ?
C7 C6 C11 118.6(7) . . ?
C7 C6 P1 118.7(6) . . ?
C11 C6 P1 122.7(6) . . ?
C6 C7 C8 120.5(9) . . ?
C9 C8 C7 120.3(9) . . ?
C8 C9 C10 120.6(8) . . ?
C11 C10 C9 118.9(8) . . ?
C10 C11 C6 121.1(8) . . ?
C13 C12 C17 118.7(7) . . ?
C13 C12 P1 121.6(6) . . ?
C17 C12 P1 119.6(5) . . ?
C14 C13 C12 120.8(9) . . ?
C13 C14 C15 119.5(8) . . ?
C16 C15 C14 119.8(9) . . ?
C17 C16 C15 121.1(9) . . ?
C16 C17 C12 120.1(7) . . ?
F3 C18 C19 119.9(6) . . ?
F3 C18 C3 118.2(5) . 3_557 ?
C19 C18 C3 121.8(5) . 3_557 ?
C18 C19 C20 117.2(6) . . ?
C18 C19 S2 116.7(5) . . ?
C20 C19 S2 126.0(4) . . ?
F4 C20 C1 118.5(6) . 3_557 ?
F4 C20 C19 120.6(5) . . ?
C1 C20 C19 120.8(5) 3_557 . ?
C22 C21 S2 112.3(5) . . ?
C21 C22 P2 109.2(5) . . ?
C24 C23 C28 119.8(6) . . ?
C24 C23 P2 121.0(5) . . ?
C28 C23 P2 119.1(5) . . ?
C23 C24 C25 119.5(7) . . ?
C26 C25 C24 121.3(8) . . ?
C25 C26 C27 119.7(7) . . ?
C28 C27 C26 120.5(7) . . ?
C27 C28 C23 119.1(7) . . ?
C34 C29 C30 118.9(7) . . ?
C34 C29 P2 119.2(5) . . ?
C30 C29 P2 121.9(6) . . ?
C31 C30 C29 121.2(8) . . ?
C30 C31 C32 119.2(8) . . ?
C33 C32 C31 120.5(8) . . ?
C32 C33 C34 121.4(9) . . ?
C33 C34 C29 118.7(8) . . ?
F7 B1 F5 113.8(12) . . ?
F7 B1 F8 107.8(10) . . ?
F5 B1 F8 114.4(12) . . ?
F7 B1 F6 108.8(10) . . ?
F5 B1 F6 104.2(9) . . ?
F8 B1 F6 107.5(10) . . ?
Cl2 C35 Cl1 115.1(8) . . ?

loop_
_geom_bond_atom_site_label_1
_geom_bond_atom_site_label_2
_geom_bond_distance
_geom_bond_site_symmetry_2
_geom_bond_publ_flag
Ir1 P2 2.2470(16) . ?
Ir1 P1 2.2549(17) . ?
Ir1 S2 2.3164(16) . ?
Ir1 S1 2.3345(16) . ?
S1 C2 1.775(7) . ?
S1 C4 1.837(8) . ?
S2 C19 1.780(6) . ?
S2 C21 1.842(7) . ?
P1 C6 1.820(6) . ?
P1 C5 1.827(7) . ?
P1 C12 1.826(7) . ?
P2 C29 1.811(7) . ?
P2 C23 1.822(6) . ?
P2 C22 1.848(6) . ?
F1 C1 1.338(7) . ?
F2 C3 1.335(6) . ?
F3 C18 1.343(7) . ?
F4 C20 1.338(6) . ?
C1 C20 1.378(9) 3_557 ?
C1 C2 1.388(9) . ?
C2 C3 1.379(9) . ?
C3 C18 1.382(9) 3_557 ?
C4 C5 1.519(10) . ?
C6 C7 1.377(11) . ?
C6 C11 1.392(10) . ?
C7 C8 1.399(12) . ?
C8 C9 1.347(14) . ?
C9 C10 1.398(13) . ?
C10 C11 1.383(10) . ?
C12 C13 1.393(10) . ?
C12 C17 1.401(10) . ?
C13 C14 1.364(13) . ?
C14 C15 1.401(15) . ?
C15 C16 1.367(12) . ?
C16 C17 1.357(10) . ?
C18 C19 1.381(8) . ?
C18 C3 1.382(9) 3_557 ?
C19 C20 1.390(8) . ?
C20 C1 1.378(9) 3_557 ?
C21 C22 1.510(9) . ?
C23 C24 1.379(9) . ?
C23 C28 1.412(9) . ?
C24 C25 1.404(9) . ?
C25 C26 1.351(12) . ?
C26 C27 1.400(12) . ?
C27 C28 1.386(10) . ?
C29 C34 1.397(10) . ?
C29 C30 1.400(10) . ?
C30 C31 1.377(11) . ?
C31 C32 1.376(13) . ?
C32 C33 1.367(13) . ?
C33 C34 1.392(11) . ?
B1 F7 1.278(12) . ?
B1 F5 1.290(13) . ?
B1 F8 1.332(13) . ?
B1 F6 1.362(12) . ?
C35 Cl2 1.672(13) . ?
C35 Cl1 1.766(13) . ?
